data_7005567
loop_
_publ_author_name
'Petrovic, Dejan'
'Bannenberg, Thomas'
'Randoll, S\"oren'
'Jones, Peter G.'
'Tamm, Matthias'

_publ_section_title
;
 Synthesis and reactivity of copper(I) complexes containing a
 bis(imidazolin-2-imine) pincer ligand.
;
_journal_issue 26
_journal_name_full 'Dalton transactions (Cambridge, England : 2003)'
_journal_page_first 2812
_journal_page_last 2822
_journal_paper_doi 10.1039/b703183a
_journal_year 2007
_chemical_formula_moiety 'C29 H47 Cl Cu N7, Cl2 Cu'
_chemical_formula_sum 'C29 H47 Cl3 Cu2 N7'
_chemical_formula_weight 727.19
_chemical_name_systematic
;
?
;
_space_group_IT_number 14
_symmetry_cell_setting monoclinic
_symmetry_space_group_name_Hall '-P 2yn'
_symmetry_space_group_name_H-M 'P 1 21/n 1'
_atom_sites_solution_hydrogens geom
_atom_sites_solution_primary direct
_atom_sites_solution_secondary difmap
_audit_creation_method SHELXL-97
_cell_angle_alpha 90
_cell_angle_beta 98.363(3)
_cell_angle_gamma 90
_cell_formula_units_Z 4
_cell_length_a 14.9281(12)
_cell_length_b 10.1533(8)
_cell_length_c 22.6904(16)
_cell_measurement_reflns_used 8215
_cell_measurement_temperature 133
_cell_measurement_theta_max 30.53
_cell_measurement_theta_min 2.20
_cell_volume 3402.6(5)
_computing_cell_refinement 'BRUKER SAINT'
_computing_data_collection 'BRUKER SMART'
_computing_data_reduction 'BRUKER SAINT'
_computing_molecular_graphics 'PLATON (Spek, 2003)'
_computing_publication_material 'PLATON (Spek, 2003)'
_computing_structure_refinement 'SHELXL-97 (Sheldrick, 1997)'
_computing_structure_solution 'SHELXS-97 (Sheldrick, 1990)'
_diffrn_ambient_temperature 133(2)
_diffrn_detector_area_resol_mean 8.192
_diffrn_measured_fraction_theta_full 0.999
_diffrn_measured_fraction_theta_max 0.997
_diffrn_measurement_device_type 'Bruker SMART 1000 CCD'
_diffrn_measurement_method '\w- and \f-scan'
_diffrn_radiation_monochromator graphite
_diffrn_radiation_source 'fine-focus sealed tube'
_diffrn_radiation_type MoK\a
_diffrn_radiation_wavelength 0.71073
_diffrn_reflns_av_R_equivalents 0.0223
_diffrn_reflns_av_sigmaI/netI 0.0156
_diffrn_reflns_limit_h_max 21
_diffrn_reflns_limit_h_min -21
_diffrn_reflns_limit_k_max 14
_diffrn_reflns_limit_k_min -14
_diffrn_reflns_limit_l_max 32
_diffrn_reflns_limit_l_min -32
_diffrn_reflns_number 66907
_diffrn_reflns_theta_full 30.00
_diffrn_reflns_theta_max 30.54
_diffrn_reflns_theta_min 1.54
_diffrn_standards_decay_% 0
_exptl_absorpt_coefficient_mu 1.516
_exptl_absorpt_correction_T_max 0.6190
_exptl_absorpt_correction_T_min 0.5653
_exptl_absorpt_correction_type multi-scan
_exptl_absorpt_process_details SADABS
_exptl_crystal_colour brown
_exptl_crystal_density_diffrn 1.419
_exptl_crystal_density_meas ?
_exptl_crystal_density_method none
_exptl_crystal_description irregular
_exptl_crystal_F_000 1516
_exptl_crystal_size_max 0.500
_exptl_crystal_size_mid 0.400
_exptl_crystal_size_min 0.350
_refine_diff_density_max 0.660
_refine_diff_density_min -0.327
_refine_diff_density_rms 0.063
_refine_ls_extinction_method none
_refine_ls_goodness_of_fit_ref 1.043
_refine_ls_hydrogen_treatment 'rigid methyls, others riding'
_refine_ls_matrix_type full
_refine_ls_number_parameters 407
_refine_ls_number_reflns 10401
_refine_ls_number_restraints 12
_refine_ls_restrained_S_all 1.046
_refine_ls_R_factor_all 0.0365
_refine_ls_R_factor_gt 0.0284
_refine_ls_shift/su_max 0.002
_refine_ls_shift/su_mean 0.000
_refine_ls_structure_factor_coef Fsqd
_refine_ls_weighting_details 'w=1/[\s^2^(Fo^2^)+(0.0384P)^2^+1.7098P] where P=(Fo^2^+2Fc^2^)/3'
_refine_ls_weighting_scheme sigma
_refine_ls_wR_factor_gt 0.0723
_refine_ls_wR_factor_ref 0.0781
_reflns_number_gt 8936
_reflns_number_total 10401
_reflns_threshold_expression >2sigma(I)
_cod_data_source_file b703183a.txt
_cod_data_source_block dpet11c
_cod_depositor_comments
;
The following automatic conversions were performed:
'_symmetry_cell_setting' value 'Monoclinic' changed to 'monoclinic'
according to '/home/saulius/struct/CIF-dictionaries/cif_core.dic'
dictionary named 'cif_core.dic' version 2.4.1 from 2010-06-29.

Automatic conversion script
Id: cif_fix_enum 1527 2010-12-29 10:47:43Z saulius 

The following automatic conversions were performed:

'_exptl_crystal_density_meas' value 'none' was changed to '?' - the
value is perceived as not measured.

Automatic conversion script
Id: cif_fix_values 3008 2015-01-20 13:52:24Z robertas 
;
_cod_original_sg_symbol_H-M 'P 21/n'
_cod_database_code 7005567

loop_
_symmetry_equiv_pos_site_id
_symmetry_equiv_pos_as_xyz
1 x,y,z
2 1/2-x,1/2+y,1/2-z
3 -x,-y,-z
4 1/2+x,1/2-y,1/2+z

loop_
_atom_site_aniso_label
_atom_site_aniso_U_11
_atom_site_aniso_U_22
_atom_site_aniso_U_33
_atom_site_aniso_U_23
_atom_site_aniso_U_13
_atom_site_aniso_U_12
Cu 0.0212(1) 0.0128(1) 0.0172(1) 0.0007(1) 0.0017(1) 0.0007(1)
Cl1 0.0289(2) 0.0142(1) 0.0268(2) 0.0011(1) 0.0047(1) 0.0014(1)
N1 0.0197(5) 0.0149(5) 0.0214(5) 0.0007(4) 0.0006(4) -0.0004(4)
N2 0.0287(5) 0.0152(4) 0.0173(5) 0.0011(4) 0.0027(4) 0.0014(4)
N3 0.0522(8) 0.0161(5) 0.0220(6) 0.0019(4) 0.0123(5) 0.0058(5)
N4 0.0235(5) 0.0228(5) 0.0208(5) -0.0032(4) 0.0005(4) -0.0032(4)
N5 0.0205(5) 0.0244(5) 0.0272(6) 0.0000(4) 0.0021(4) 0.0018(4)
N6 0.0247(5) 0.0228(5) 0.0230(6) 0.0020(4) 0.0032(4) 0.0007(4)
N7 0.0260(5) 0.0214(5) 0.0227(6) 0.0030(4) 0.0013(4) -0.0012(4)
C1 0.0182(5) 0.0158(5) 0.0227(6) 0.0013(4) -0.0029(4) -0.0014(4)
C2 0.0274(6) 0.0157(5) 0.0290(7) 0.0041(5) -0.0025(5) -0.0014(5)
C3 0.0281(7) 0.0137(5) 0.0367(8) 0.0001(5) -0.0020(5) 0.0013(5)
C4 0.0269(6) 0.0173(6) 0.0314(7) -0.0033(5) 0.0012(5) 0.0017(5)
C5 0.0224(6) 0.0166(5) 0.0250(6) -0.0006(4) 0.0020(5) 0.0008(4)
C6 0.0277(6) 0.0174(5) 0.0203(6) 0.0034(4) 0.0022(5) -0.0009(5)
C7 0.0456(8) 0.0187(6) 0.0273(7) 0.0005(5) 0.0129(6) 0.0039(6)
C8 0.0200(5) 0.0180(5) 0.0180(6) 0.0017(4) 0.0007(4) -0.0005(4)
C9 0.0400(8) 0.0275(7) 0.0292(8) -0.0103(6) 0.0062(6) -0.0004(6)
C10 0.0357(8) 0.0304(7) 0.0348(8) -0.0050(6) 0.0111(6) 0.0081(6)
C11 0.0261(6) 0.0191(5) 0.0185(6) 0.0002(4) 0.0045(4) 0.0018(5)
C12 0.0320(7) 0.0247(6) 0.0290(7) 0.0075(5) 0.0053(5) -0.0025(5)
C13 0.0339(7) 0.0246(6) 0.0286(7) 0.0093(5) 0.0014(5) -0.0003(5)
C14 0.0229(6) 0.0307(7) 0.0257(7) -0.0003(5) -0.0030(5) -0.0072(5)
C15 0.0339(8) 0.0469(9) 0.0310(8) 0.0079(7) 0.0027(6) -0.0128(7)
C16 0.0419(9) 0.0544(11) 0.0251(8) 0.0038(7) -0.0090(6) -0.0168(8)
C17 0.0199(7) 0.0409(9) 0.0715(14) -0.0089(9) -0.0057(7) -0.0002(6)
C18 0.0181(6) 0.0364(8) 0.0378(8) 0.0042(6) -0.0011(5) -0.0002(5)
C19 0.0364(9) 0.0662(13) 0.0446(11) 0.0225(9) -0.0090(7) -0.0067(9)
C20 0.0295(9) 0.117(2) 0.0509(13) 0.0382(13) 0.0016(8) -0.0139(11)
C21 0.0309(10) 0.0737(17) 0.178(3) -0.070(2) -0.0324(15) 0.0025(11)
C22 0.0214(6) 0.0325(7) 0.0296(7) 0.0000(6) 0.0015(5) -0.0003(5)
C23 0.0270(10) 0.0383(12) 0.0587(16) 0.0024(10) 0.0059(9) -0.0093(9)
C24 0.0251(9) 0.0681(18) 0.0296(11) -0.0026(10) 0.0002(8) -0.0032(10)
C25 0.0253(10) 0.0331(11) 0.0576(16) -0.0057(10) 0.0028(9) 0.0058(8)
C26 0.0275(7) 0.0273(7) 0.0277(7) -0.0015(5) -0.0022(5) -0.0024(5)
C27 0.0296(11) 0.0333(12) 0.0656(19) 0.0011(11) -0.0118(11) 0.0049(9)
C28 0.0282(10) 0.0437(14) 0.0363(12) -0.0044(9) 0.0039(8) -0.0132(9)
C29 0.0402(12) 0.0363(11) 0.0280(12) -0.0065(9) -0.0041(9) 0.0004(9)
Cu2 0.0289(1) 0.0291(1) 0.0326(1) 0.0093(1) 0.0044(1) 0.0028(1)
Cl2 0.0323(2) 0.0374(2) 0.0388(2) 0.0063(2) 0.0017(2) 0.0003(2)
Cu3 0.0629(2) 0.0328(2) 0.0291(2) -0.0037(1) 0.0002(1) 0.0194(1)
Cl3 0.0627(3) 0.0477(2) 0.0362(2) -0.0032(2) 0.0054(2) 0.0216(2)

loop_
_atom_site_label
_atom_site_type_symbol
_atom_site_thermal_displace_type
_atom_site_fract_x
_atom_site_fract_y
_atom_site_fract_z
_atom_site_occupancy
_atom_site_U_iso_or_equiv
_atom_site_calc_flag
_atom_site_refinement_flags
Cu Cu Uani 0.51917(1) 0.04039(1) 0.24764(1) 1.000 0.0172(1) . .
Cl1 Cl Uani 0.55181(2) -0.17436(3) 0.25343(1) 1.000 0.0232(1) . .
N1 N Uani 0.49860(7) 0.22874(11) 0.24541(5) 1.000 0.0189(3) . .
N2 N Uani 0.54479(8) 0.07468(10) 0.16717(5) 1.000 0.0205(3) . .
N3 N Uani 0.47850(10) 0.06283(11) 0.32560(6) 1.000 0.0294(4) . .
N4 N Uani 0.51141(8) -0.09214(11) 0.09015(5) 1.000 0.0226(3) . .
N5 N Uani 0.65443(8) -0.05950(12) 0.12502(5) 1.000 0.0242(3) . .
N6 N Uani 0.40395(8) -0.12550(11) 0.36054(5) 1.000 0.0235(3) . .
N7 N Uani 0.54313(8) -0.09028(11) 0.40382(5) 1.000 0.0236(3) . .
C1 C Uani 0.51044(8) 0.29514(12) 0.19612(6) 1.000 0.0195(3) . .
C2 C Uani 0.49798(9) 0.43116(13) 0.19390(7) 1.000 0.0247(3) . .
C3 C Uani 0.47301(10) 0.49414(13) 0.24334(7) 1.000 0.0268(4) . .
C4 C Uani 0.46033(10) 0.42287(13) 0.29376(7) 1.000 0.0255(4) . .
C5 C Uani 0.47429(9) 0.28760(12) 0.29355(6) 1.000 0.0215(3) . .
C6 C Uani 0.53741(9) 0.21157(12) 0.14702(6) 1.000 0.0219(3) . .
C7 C Uani 0.46746(12) 0.19598(14) 0.34495(7) 1.000 0.0298(4) . .
C8 C Uani 0.56863(8) -0.01685(12) 0.12946(6) 1.000 0.0189(3) . .
C9 C Uani 0.56193(11) -0.18209(15) 0.06351(7) 1.000 0.0321(4) . .
C10 C Uani 0.64904(11) -0.16224(16) 0.08475(7) 1.000 0.0330(4) . .
C11 C Uani 0.47528(9) -0.04006(13) 0.36277(6) 1.000 0.0211(3) . .
C12 C Uani 0.42861(10) -0.22899(14) 0.39891(7) 1.000 0.0285(4) . .
C13 C Uani 0.51357(10) -0.20699(14) 0.42562(7) 1.000 0.0293(4) . .
C14 C Uani 0.40939(9) -0.09898(15) 0.07954(7) 1.000 0.0271(4) . .
C15 C Uani 0.38064(11) -0.20967(18) 0.11830(8) 1.000 0.0375(5) . .
C16 C Uani 0.37945(12) -0.1333(2) 0.01389(7) 1.000 0.0418(5) . .
C17 C Uani 0.36554(11) 0.03073(19) 0.09251(10) 1.000 0.0453(6) . .
C18 C Uani 0.74480(10) -0.02147(16) 0.15956(8) 1.000 0.0313(4) . .
C19 C Uani 0.77388(13) -0.1321(2) 0.20274(9) 1.000 0.0505(6) . .
C20 C Uani 0.81210(14) -0.0091(3) 0.11538(11) 1.000 0.0662(8) . .
C21 C Uani 0.74217(15) 0.1046(3) 0.19376(18) 1.000 0.0989(12) . .
C22 C Uani 0.31056(9) -0.11043(15) 0.32576(7) 1.000 0.0281(4) . .
C23 C Uani 0.24829(15) -0.2214(2) 0.34426(12) 0.758(4) 0.0414(7) . .
C24 C Uani 0.31228(14) -0.1216(3) 0.25998(10) 0.758(4) 0.0413(8) . .
C25 C Uani 0.26901(15) 0.0205(2) 0.34279(13) 0.758(4) 0.0390(7) . .
C26 C Uani 0.63450(10) -0.03204(15) 0.42611(7) 1.000 0.0281(4) . .
C27 C Uani 0.69589(17) -0.1414(2) 0.45348(16) 0.744(5) 0.0447(8) . .
C28 C Uani 0.67491(15) 0.0310(3) 0.37561(10) 0.744(5) 0.0362(7) . .
C29 C Uani 0.62096(16) 0.0677(2) 0.47500(11) 0.744(5) 0.0357(7) . .
C25' C Uiso 0.2566(5) -0.0405(9) 0.3642(4) 0.242(4) 0.0415(13) . .
C23' C Uiso 0.2804(5) -0.2478(7) 0.3074(4) 0.242(4) 0.0415(13) . .
C24' C Uiso 0.3166(5) -0.0309(8) 0.2660(3) 0.242(4) 0.0415(13) . .
C29' C Uiso 0.6816(5) -0.1162(8) 0.4801(4) 0.256(5) 0.0370(12) . .
C27' C Uiso 0.7001(5) -0.0438(8) 0.3771(3) 0.256(5) 0.0370(12) . .
C28' C Uiso 0.6318(5) 0.1076(7) 0.4466(4) 0.256(5) 0.0370(12) . .
Cu2 Cu Uani 0.50000 0.50000 0.50000 1.000 0.0302(1) . .
Cl2 Cl Uani 0.38108(3) 0.43199(4) 0.44776(2) 1.000 0.0365(1) . .
Cu3 Cu Uani 0.50000 0.50000 0.00000 1.000 0.0422(1) . .
Cl3 Cl Uani 0.38746(4) 0.42882(5) 0.03557(2) 1.000 0.0490(1) . .
H2 H Uiso 0.50640 0.47970 0.15930 1.000 0.0300 calc R
H9 H Uiso 0.53880 -0.24680 0.03510 1.000 0.0390 calc R
H10 H Uiso 0.69880 -0.21050 0.07400 1.000 0.0400 calc R
H12 H Uiso 0.39200 -0.30270 0.40530 1.000 0.0340 calc R
H13 H Uiso 0.54750 -0.26210 0.45450 1.000 0.0350 calc R
H15A H Uiso 0.40530 -0.29350 0.10650 1.000 0.0560 calc R
H15B H Uiso 0.31440 -0.21480 0.11310 1.000 0.0560 calc R
H15C H Uiso 0.40380 -0.19180 0.16020 1.000 0.0560 calc R
H16A H Uiso 0.40720 -0.07150 -0.01130 1.000 0.0630 calc R
H16B H Uiso 0.31340 -0.12710 0.00480 1.000 0.0630 calc R
H3 H Uiso 0.46450 0.58690 0.24270 1.000 0.0320 calc R
H4 H Uiso 0.44260 0.46550 0.32750 1.000 0.0310 calc R
H6A H Uiso 0.49140 0.21890 0.11100 1.000 0.0260 calc R
H6B H Uiso 0.59620 0.24200 0.13680 1.000 0.0260 calc R
H7A H Uiso 0.51510 0.21740 0.37870 1.000 0.0360 calc R
H7B H Uiso 0.40770 0.20620 0.35850 1.000 0.0360 calc R
H19C H Uiso 0.77800 -0.21420 0.18060 1.000 0.0760 calc R
H20A H Uiso 0.82100 -0.09560 0.09790 1.000 0.1000 calc R
H20B H Uiso 0.87010 0.02340 0.13610 1.000 0.1000 calc R
H20C H Uiso 0.78850 0.05270 0.08370 1.000 0.1000 calc R
H21A H Uiso 0.72390 0.17700 0.16600 1.000 0.1480 calc R
H21B H Uiso 0.80240 0.12290 0.21570 1.000 0.1480 calc R
H21C H Uiso 0.69850 0.09630 0.22190 1.000 0.1480 calc R
H23A H Uiso 0.18700 -0.21050 0.32260 0.758(4) 0.0620 calc .
H23B H Uiso 0.24650 -0.21630 0.38720 0.758(4) 0.0620 calc .
H23C H Uiso 0.27220 -0.30740 0.33460 0.758(4) 0.0620 calc .
H24A H Uiso 0.34520 -0.04650 0.24650 0.758(4) 0.0620 calc .
H24B H Uiso 0.25010 -0.12190 0.23890 0.758(4) 0.0620 calc .
H24C H Uiso 0.34260 -0.20360 0.25160 0.758(4) 0.0620 calc .
H25A H Uiso 0.30320 0.09420 0.32920 0.758(4) 0.0580 calc .
H25B H Uiso 0.27160 0.02500 0.38620 0.758(4) 0.0580 calc .
H25C H Uiso 0.20580 0.02570 0.32380 0.758(4) 0.0580 calc .
H27A H Uiso 0.67300 -0.17550 0.48890 0.744(5) 0.0670 calc .
H27B H Uiso 0.75730 -0.10690 0.46490 0.744(5) 0.0670 calc .
H27C H Uiso 0.69710 -0.21250 0.42440 0.744(5) 0.0670 calc .
H28A H Uiso 0.67790 -0.03410 0.34410 0.744(5) 0.0540 calc .
H28B H Uiso 0.73600 0.06270 0.39040 0.744(5) 0.0540 calc .
H28C H Uiso 0.63700 0.10520 0.35960 0.744(5) 0.0540 calc .
H29A H Uiso 0.57890 0.13670 0.45820 0.744(5) 0.0540 calc .
H29B H Uiso 0.67930 0.10750 0.49080 0.744(5) 0.0540 calc .
H29C H Uiso 0.59600 0.02260 0.50720 0.744(5) 0.0540 calc .
H16C H Uiso 0.39860 -0.22320 0.00620 1.000 0.0630 calc R
H17A H Uiso 0.38160 0.05240 0.13480 1.000 0.0680 calc R
H17B H Uiso 0.29960 0.02290 0.08280 1.000 0.0680 calc R
H17C H Uiso 0.38710 0.10060 0.06830 1.000 0.0680 calc R
H19A H Uiso 0.72930 -0.14250 0.23010 1.000 0.0760 calc R
H19B H Uiso 0.83310 -0.11130 0.22550 1.000 0.0760 calc R
H23D H Uiso 0.32150 -0.28490 0.28170 0.242(4) 0.0500 calc .
H23E H Uiso 0.21880 -0.24490 0.28550 0.242(4) 0.0500 calc .
H23F H Uiso 0.28140 -0.30290 0.34290 0.242(4) 0.0500 calc .
H24D H Uiso 0.35310 -0.08070 0.24120 0.242(4) 0.0500 calc .
H24E H Uiso 0.34480 0.05500 0.27590 0.242(4) 0.0500 calc .
H24F H Uiso 0.25550 -0.01810 0.24430 0.242(4) 0.0500 calc .
H25D H Uiso 0.28230 0.04720 0.37320 0.242(4) 0.0500 calc .
H25E H Uiso 0.25690 -0.08980 0.40140 0.242(4) 0.0500 calc .
H25F H Uiso 0.19430 -0.03190 0.34400 0.242(4) 0.0500 calc .
H27D H Uiso 0.70200 -0.13550 0.36390 0.256(5) 0.0440 calc .
H27E H Uiso 0.76120 -0.01550 0.39410 0.256(5) 0.0440 calc .
H27F H Uiso 0.67760 0.01230 0.34300 0.256(5) 0.0440 calc .
H28D H Uiso 0.60340 0.16280 0.41370 0.256(5) 0.0440 calc .
H28E H Uiso 0.69370 0.13860 0.45980 0.256(5) 0.0440 calc .
H28F H Uiso 0.59670 0.11300 0.47980 0.256(5) 0.0440 calc .
H29D H Uiso 0.68400 -0.20860 0.46800 0.256(5) 0.0440 calc .
H29E H Uiso 0.64680 -0.10890 0.51340 0.256(5) 0.0440 calc .
H29F H Uiso 0.74320 -0.08340 0.49250 0.256(5) 0.0440 calc .

loop_
_atom_type_symbol
_atom_type_description
_atom_type_scat_dispersion_real
_atom_type_scat_dispersion_imag
_atom_type_scat_source
N N 0.0061 0.0033 'International Tables Vol C Tables 4.2.6.8 and 6.1.1.4'
Cu Cu 0.3201 1.2651 'International Tables Vol C Tables 4.2.6.8 and 6.1.1.4'
Cl Cl 0.1484 0.1585 'International Tables Vol C Tables 4.2.6.8 and 6.1.1.4'
H H 0.0000 0.0000 'International Tables Vol C Tables 4.2.6.8 and 6.1.1.4'
C C 0.0033 0.0016 'International Tables Vol C Tables 4.2.6.8 and 6.1.1.4'

loop_
_geom_angle_atom_site_label_1
_geom_angle_atom_site_label_2
_geom_angle_atom_site_label_3
_geom_angle
_geom_angle_site_symmetry_1
_geom_angle_site_symmetry_2
_geom_angle_site_symmetry_3
_geom_angle_publ_flag
Cl1 Cu N1 176.30(3) . . . yes
Cl1 Cu N2 99.12(3) . . . yes
Cl1 Cu N3 98.83(3) . . . yes
N1 Cu N2 81.44(5) . . . yes
N1 Cu N3 80.82(5) . . . yes
N2 Cu N3 161.85(5) . . . yes
Cl2 Cu2 Cl2 180.00 . . 3_666 yes
Cl3 Cu3 Cl3 180.00 . . 3_665 yes
Cu N1 C5 118.66(9) . . . yes
Cu N1 C1 118.64(9) . . . yes
C1 N1 C5 122.70(11) . . . yes
Cu N2 C8 125.31(9) . . . yes
Cu N2 C6 116.50(8) . . . yes
C6 N2 C8 118.19(11) . . . yes
C7 N3 C11 121.43(13) . . . yes
Cu N3 C11 121.14(9) . . . yes
Cu N3 C7 116.61(10) . . . yes
C8 N4 C9 108.97(12) . . . yes
C8 N4 C14 130.32(11) . . . yes
C9 N4 C14 120.23(12) . . . yes
C8 N5 C10 108.80(12) . . . yes
C10 N5 C18 119.91(12) . . . yes
C8 N5 C18 131.00(12) . . . yes
C11 N6 C22 127.64(11) . . . yes
C11 N6 C12 108.94(12) . . . yes
C12 N6 C22 123.33(12) . . . yes
C11 N7 C26 128.77(11) . . . yes
C11 N7 C13 108.64(12) . . . yes
C13 N7 C26 122.54(12) . . . yes
C2 C1 C6 125.60(12) . . . no
N1 C1 C2 119.73(12) . . . yes
N1 C1 C6 114.67(11) . . . yes
C1 C2 C3 118.51(13) . . . no
C2 C3 C4 120.67(12) . . . no
C3 C4 C5 118.26(13) . . . no
C4 C5 C7 125.49(13) . . . no
N1 C5 C4 120.13(12) . . . yes
N1 C5 C7 114.35(11) . . . yes
N2 C6 C1 108.74(11) . . . yes
N3 C7 C5 108.68(12) . . . yes
N2 C8 N5 127.00(12) . . . yes
N2 C8 N4 126.87(12) . . . yes
N4 C8 N5 106.03(11) . . . yes
N4 C9 C10 107.94(14) . . . yes
N5 C10 C9 108.23(14) . . . yes
N6 C11 N7 106.46(11) . . . yes
N3 C11 N7 128.57(13) . . . yes
N3 C11 N6 124.50(13) . . . yes
N6 C12 C13 107.82(13) . . . yes
N7 C13 C12 108.13(13) . . . yes
N4 C14 C17 112.51(12) . . . yes
N4 C14 C15 107.69(12) . . . yes
N4 C14 C16 108.10(12) . . . yes
C16 C14 C17 108.23(14) . . . no
C15 C14 C16 109.03(14) . . . no
C15 C14 C17 111.20(14) . . . no
N5 C18 C19 107.29(13) . . . yes
C19 C18 C20 109.44(16) . . . no
N5 C18 C20 107.73(15) . . . yes
N5 C18 C21 113.48(15) . . . yes
C20 C18 C21 109.83(19) . . . no
C19 C18 C21 109.0(2) . . . no
N6 C22 C25 109.39(14) . . . yes
N6 C22 C23' 105.5(3) . . . yes
N6 C22 C24 111.40(13) . . . yes
N6 C22 C25' 106.6(3) . . . yes
C23 C22 C24 108.10(17) . . . no
N6 C22 C24' 109.6(3) . . . yes
C24 C22 C25 112.37(18) . . . no
C23' C22 C24' 106.6(4) . . . no
C23' C22 C25' 116.6(5) . . . no
C24' C22 C25' 111.6(5) . . . no
N6 C22 C23 109.19(14) . . . yes
C23 C22 C25 106.20(14) . . . no
N7 C26 C28 110.70(14) . . . yes
N7 C26 C27 108.33(14) . . . yes
N7 C26 C28' 114.4(3) . . . yes
N7 C26 C29' 109.2(3) . . . yes
C27 C26 C28 109.68(18) . . . no
C27 C26 C29 108.81(18) . . . no
C28 C26 C29 112.14(17) . . . no
C27' C26 C28' 109.6(4) . . . no
C27' C26 C29' 104.7(4) . . . no
C28' C26 C29' 107.6(5) . . . no
N7 C26 C27' 110.8(3) . . . yes
N7 C26 C29 107.07(14) . . . yes
C3 C2 H2 121.00 . . . no
C1 C2 H2 121.00 . . . no
C2 C3 H3 120.00 . . . no
C4 C3 H3 120.00 . . . no
C3 C4 H4 121.00 . . . no
C5 C4 H4 121.00 . . . no
C1 C6 H6A 110.00 . . . no
C1 C6 H6B 110.00 . . . no
H6A C6 H6B 108.00 . . . no
N2 C6 H6A 110.00 . . . no
N2 C6 H6B 110.00 . . . no
N3 C7 H7B 110.00 . . . no
N3 C7 H7A 110.00 . . . no
H7A C7 H7B 108.00 . . . no
C5 C7 H7A 110.00 . . . no
C5 C7 H7B 110.00 . . . no
C10 C9 H9 126.00 . . . no
N4 C9 H9 126.00 . . . no
C9 C10 H10 126.00 . . . no
N5 C10 H10 126.00 . . . no
N6 C12 H12 126.00 . . . no
C13 C12 H12 126.00 . . . no
N7 C13 H13 126.00 . . . no
C12 C13 H13 126.00 . . . no
C14 C15 H15C 109.00 . . . no
H15A C15 H15B 109.00 . . . no
C14 C15 H15B 109.00 . . . no
H15B C15 H15C 110.00 . . . no
H15A C15 H15C 109.00 . . . no
C14 C15 H15A 109.00 . . . no
C14 C16 H16A 109.00 . . . no
H16A C16 H16B 110.00 . . . no
H16A C16 H16C 109.00 . . . no
H16B C16 H16C 109.00 . . . no
C14 C16 H16C 109.00 . . . no
C14 C16 H16B 109.00 . . . no
C14 C17 H17B 109.00 . . . no
C14 C17 H17A 109.00 . . . no
H17A C17 H17C 109.00 . . . no
H17B C17 H17C 109.00 . . . no
H17A C17 H17B 109.00 . . . no
C14 C17 H17C 109.00 . . . no
C18 C19 H19B 109.00 . . . no
C18 C19 H19A 109.00 . . . no
H19A C19 H19C 109.00 . . . no
C18 C19 H19C 109.00 . . . no
H19A C19 H19B 109.00 . . . no
H19B C19 H19C 110.00 . . . no
C18 C20 H20B 109.00 . . . no
C18 C20 H20C 110.00 . . . no
H20A C20 H20C 109.00 . . . no
H20B C20 H20C 110.00 . . . no
H20A C20 H20B 109.00 . . . no
C18 C20 H20A 109.00 . . . no
C18 C21 H21C 109.00 . . . no
H21A C21 H21B 109.00 . . . no
H21A C21 H21C 109.00 . . . no
H21B C21 H21C 109.00 . . . no
C18 C21 H21B 109.00 . . . no
C18 C21 H21A 109.00 . . . no
C22 C23 H23B 109.00 . . . no
C22 C23 H23A 109.00 . . . no
H23A C23 H23C 109.00 . . . no
H23B C23 H23C 109.00 . . . no
C22 C23 H23C 109.00 . . . no
H23A C23 H23B 110.00 . . . no
H23D C23' H23E 109.00 . . . no
C22 C23' H23E 109.00 . . . no
C22 C23' H23F 109.00 . . . no
H23E C23' H23F 110.00 . . . no
H23D C23' H23F 109.00 . . . no
C22 C23' H23D 109.00 . . . no
H24A C24 H24B 109.00 . . . no
H24A C24 H24C 110.00 . . . no
C22 C24 H24B 109.00 . . . no
C22 C24 H24C 109.00 . . . no
C22 C24 H24A 109.00 . . . no
H24B C24 H24C 110.00 . . . no
C22 C24' H24F 109.00 . . . no
H24D C24' H24E 110.00 . . . no
H24D C24' H24F 110.00 . . . no
H24E C24' H24F 110.00 . . . no
C22 C24' H24D 109.00 . . . no
C22 C24' H24E 109.00 . . . no
H25B C25 H25C 109.00 . . . no
C22 C25 H25C 109.00 . . . no
H25A C25 H25C 109.00 . . . no
C22 C25 H25B 109.00 . . . no
C22 C25 H25A 109.00 . . . no
H25A C25 H25B 110.00 . . . no
C22 C25' H25F 109.00 . . . no
H25D C25' H25E 109.00 . . . no
H25E C25' H25F 109.00 . . . no
C22 C25' H25E 109.00 . . . no
C22 C25' H25D 110.00 . . . no
H25D C25' H25F 109.00 . . . no
H27B C27 H27C 109.00 . . . no
H27A C27 H27C 110.00 . . . no
C26 C27 H27A 109.00 . . . no
C26 C27 H27C 109.00 . . . no
C26 C27 H27B 109.00 . . . no
H27A C27 H27B 109.00 . . . no
C26 C27' H27F 109.00 . . . no
H27D C27' H27E 109.00 . . . no
C26 C27' H27E 110.00 . . . no
C26 C27' H27D 109.00 . . . no
H27E C27' H27F 109.00 . . . no
H27D C27' H27F 109.00 . . . no
C26 C28 H28B 109.00 . . . no
C26 C28 H28A 109.00 . . . no
H28A C28 H28C 109.00 . . . no
H28A C28 H28B 109.00 . . . no
H28B C28 H28C 109.00 . . . no
C26 C28 H28C 109.00 . . . no
H28D C28' H28E 109.00 . . . no
C26 C28' H28D 110.00 . . . no
H28D C28' H28F 109.00 . . . no
C26 C28' H28F 110.00 . . . no
C26 C28' H28E 109.00 . . . no
H28E C28' H28F 109.00 . . . no
C26 C29 H29A 110.00 . . . no
H29B C29 H29C 110.00 . . . no
H29A C29 H29B 109.00 . . . no
C26 C29 H29B 109.00 . . . no
C26 C29 H29C 110.00 . . . no
H29A C29 H29C 109.00 . . . no
C26 C29' H29E 109.00 . . . no
C26 C29' H29F 109.00 . . . no
H29D C29' H29F 110.00 . . . no
H29E C29' H29F 109.00 . . . no
H29D C29' H29E 109.00 . . . no
C26 C29' H29D 109.00 . . . no

loop_
_geom_bond_atom_site_label_1
_geom_bond_atom_site_label_2
_geom_bond_distance
_geom_bond_site_symmetry_1
_geom_bond_site_symmetry_2
_geom_bond_publ_flag
Cu Cl1 2.2339(4) . . yes
Cu N1 1.9364(11) . . yes
Cu N2 1.9505(12) . . yes
Cu N3 1.9652(14) . . yes
Cu2 Cl2 2.1027(5) . . yes
Cu2 Cl2 2.1027(5) . 3_666 yes
Cu3 Cl3 2.0954(6) . . yes
Cu3 Cl3 2.0954(6) . 3_665 yes
N1 C1 1.3394(17) . . yes
N1 C5 1.3406(17) . . yes
N2 C8 1.3458(17) . . yes
N2 C6 1.4623(16) . . yes
N3 C11 1.3479(18) . . yes
N3 C7 1.4383(19) . . yes
N4 C8 1.3740(17) . . yes
N4 C9 1.379(2) . . yes
N4 C14 1.5085(18) . . yes
N5 C8 1.3696(17) . . yes
N5 C10 1.381(2) . . yes
N5 C18 1.509(2) . . yes
N6 C12 1.3800(19) . . yes
N6 C22 1.5066(19) . . yes
N6 C11 1.3687(18) . . yes
N7 C26 1.5051(19) . . yes
N7 C11 1.3708(18) . . yes
N7 C13 1.3810(18) . . yes
C1 C2 1.3935(18) . . no
C1 C6 1.5013(18) . . no
C2 C3 1.389(2) . . no
C3 C4 1.390(2) . . no
C4 C5 1.3893(18) . . no
C5 C7 1.507(2) . . no
C9 C10 1.335(2) . . no
C12 C13 1.343(2) . . no
C14 C15 1.527(2) . . no
C14 C17 1.518(2) . . no
C14 C16 1.532(2) . . no
C18 C19 1.512(3) . . no
C18 C20 1.524(3) . . no
C18 C21 1.500(4) . . no
C22 C23' 1.506(7) . . no
C22 C25' 1.455(9) . . no
C22 C24 1.501(3) . . no
C22 C24' 1.592(7) . . no
C22 C23 1.557(3) . . no
C22 C25 1.540(3) . . no
C26 C27 1.514(3) . . no
C26 C29' 1.573(9) . . no
C26 C29 1.537(3) . . no
C26 C27' 1.590(7) . . no
C26 C28 1.513(3) . . no
C26 C28' 1.495(7) . . no
C2 H2 0.9500 . . no
C3 H3 0.9500 . . no
C4 H4 0.9500 . . no
C6 H6A 0.9900 . . no
C6 H6B 0.9900 . . no
C7 H7B 0.9900 . . no
C7 H7A 0.9900 . . no
C9 H9 0.9500 . . no
C10 H10 0.9500 . . no
C12 H12 0.9500 . . no
C13 H13 0.9500 . . no
C15 H15A 0.9800 . . no
C15 H15B 0.9800 . . no
C15 H15C 0.9800 . . no
C16 H16A 0.9800 . . no
C16 H16C 0.9800 . . no
C16 H16B 0.9800 . . no
C17 H17A 0.9800 . . no
C17 H17B 0.9800 . . no
C17 H17C 0.9800 . . no
C19 H19C 0.9800 . . no
C19 H19A 0.9800 . . no
C19 H19B 0.9800 . . no
C20 H20B 0.9800 . . no
C20 H20C 0.9800 . . no
C20 H20A 0.9800 . . no
C21 H21A 0.9800 . . no
C21 H21B 0.9800 . . no
C21 H21C 0.9800 . . no
C23 H23A 0.9800 . . no
C23 H23C 0.9800 . . no
C23 H23B 0.9800 . . no
C23' H23D 0.9800 . . no
C23' H23E 0.9800 . . no
C23' H23F 0.9800 . . no
C24 H24B 0.9800 . . no
C24 H24A 0.9800 . . no
C24 H24C 0.9800 . . no
C24' H24F 0.9800 . . no
C24' H24D 0.9800 . . no
C24' H24E 0.9800 . . no
C25 H25B 0.9800 . . no
C25 H25A 0.9800 . . no
C25 H25C 0.9800 . . no
C25' H25F 0.9800 . . no
C25' H25E 0.9800 . . no
C25' H25D 0.9800 . . no
C27 H27C 0.9800 . . no
C27 H27A 0.9800 . . no
C27 H27B 0.9800 . . no
C27' H27F 0.9800 . . no
C27' H27E 0.9800 . . no
C27' H27D 0.9800 . . no
C28 H28A 0.9800 . . no
C28 H28B 0.9800 . . no
C28 H28C 0.9800 . . no
C28' H28E 0.9800 . . no
C28' H28F 0.9800 . . no
C28' H28D 0.9800 . . no
C29 H29A 0.9800 . . no
C29 H29B 0.9800 . . no
C29 H29C 0.9800 . . no
C29' H29E 0.9800 . . no
C29' H29F 0.9800 . . no
C29' H29D 0.9800 . . no
